data_1525351
loop_
_publ_author_name
'Stomberg, R.'
'Svensson, I.B.'
'Tomlinson, A.A.G.'

_publ_section_title
;
 The crystal structure and spectra of Na4 (Ni (N H3)4) (Ag (S2 O3)2)2 N H3
;
_journal_name_full 'Acta Chemica Scandinavica (1-27,1973-42,1988)'
_journal_page_first 1192
_journal_page_last 1202
_journal_volume 27
_journal_year 1973
_chemical_formula_sum 'Ag2 H15 N5 Na4 Ni O12 S8'
_chemical_name_systematic 'Na4 (Ni (N H3)4) (Ag (S2 O3)2)2 N H3'
_space_group_IT_number 87
_symmetry_space_group_name_Hall '-I 4'
_symmetry_space_group_name_H-M 'I 4/m'
_cell_angle_alpha 90
_cell_angle_beta 90
_cell_angle_gamma 90
_cell_formula_units_Z 2
_cell_length_a 14.025
_cell_length_b 14.025
_cell_length_c 5.761
_cell_volume 1133.192
_citation_journal_id_ASTM ACSAA4
_cod_data_source_file Stomberg_ACSAA4_1973_1497.cif
_cod_data_source_block H15Ag2N5Na4Ni1O12S8
_cod_original_formula_sum 'H15 Ag2 N5 Na4 Ni1 O12 S8'
_cod_database_code 1525351

loop_
_symmetry_equiv_pos_as_xyz
x,y,z
-y,x,z
-x,-y,z
y,-x,z
-x,-y,-z
y,-x,-z
x,y,-z
-y,x,-z
x+1/2,y+1/2,z+1/2
-y+1/2,x+1/2,z+1/2
-x+1/2,-y+1/2,z+1/2
y+1/2,-x+1/2,z+1/2
-x+1/2,-y+1/2,-z+1/2
y+1/2,-x+1/2,-z+1/2
x+1/2,y+1/2,-z+1/2
-y+1/2,x+1/2,-z+1/2

loop_
_atom_site_label
_atom_site_type_symbol
_atom_site_fract_x
_atom_site_fract_y
_atom_site_fract_z
_atom_site_occupancy
_atom_site_U_iso_or_equiv
N2 N-3 0 0 0.3929 0.5 0.0
O1 O-2 -0.008 0.2445 0.5 1 0.0
Na1 Na+1 0.2927 0.1669 0.5 1 0.0
S1 S+6 0.0936 0.2642 0.5 1 0.0
O2 O-2 0.1403 0.2258 0.2945 1 0.0
S2 S-2 0.1217 0.4067 0.5 1 0.0
Ag1 Ag+1 0 0.5 0.25 1 0.0
N1 N-3 0.3619 0.4618 0.5 1 0.0
Ni1 Ni+2 0 0 0 1 0.0
